data_4004022
loop_
_publ_author_name
'Li, Xiaotong'
'Traor\'e, Boubacar'
'Kepenekian, Mika\"el'
'Li, Linda'
'Stoumpos, Constantinos C.'
'Guo, Peijun'
'Even, Jacky'
'Katan, Claudine'
'Kanatzidis, Mercouri G.'

_publ_section_title
;
 Bismuth/Silver-Based Two-Dimensional Iodide Double and One-Dimensional Bi
 Perovskites: Interplay between Structural and Electronic Dimensions
;
_journal_name_full 'Chemistry of Materials'
_journal_paper_doi 10.1021/acs.chemmater.1c01952
_journal_year 2021
_chemical_formula_sum 'C6 H16 Bi I5 N2'
_chemical_formula_weight 959.7
_space_group_IT_number 4
_space_group_name_Hall 'P 2yb'
_space_group_name_H-M_alt 'P 1 21 1'
_symmetry_cell_setting monoclinic
_symmetry_Int_Tables_number 4
_symmetry_space_group_name_Hall 'P 2yb'
_symmetry_space_group_name_H-M 'P 1 21 1'
_cell_angle_alpha 90
_cell_angle_beta 90.09(3)
_cell_angle_gamma 90
_cell_formula_units_Z 4
_cell_length_a 12.740(3)
_cell_length_b 8.9285(18)
_cell_length_c 16.404(3)
_cell_measurement_reflns_used 18001
_cell_measurement_temperature 293
_cell_measurement_theta_max 29.44
_cell_measurement_theta_min 1.60
_cell_volume 1865.9(7)
_computing_cell_refinement 'STOE X-AREA'
_computing_data_collection 'STOE X-AREA'
_computing_data_reduction 'STOE X-RED'
_computing_structure_refinement JANA2006
_computing_structure_solution JANA2006
_diffrn_ambient_temperature 293
_diffrn_detector 'image plate (34 cm diameter)'
_diffrn_detector_area_resol_mean 6.67
_diffrn_measured_fraction_theta_full 0.99
_diffrn_measured_fraction_theta_max 0.99
_diffrn_measurement_device 'four-circle diffractometer'
_diffrn_measurement_device_type 'IPDS Stoe'
_diffrn_measurement_method 'rotation method'
_diffrn_radiation_monochromator graphite
_diffrn_radiation_probe x-ray
_diffrn_radiation_source 'X-ray tube'
_diffrn_radiation_type 'Mo K\a'
_diffrn_radiation_wavelength 0.71073
_diffrn_reflns_av_R_equivalents 0.0722
_diffrn_reflns_av_unetI/netI 0.0946
_diffrn_reflns_limit_h_max 15
_diffrn_reflns_limit_h_min -17
_diffrn_reflns_limit_k_max 12
_diffrn_reflns_limit_k_min -12
_diffrn_reflns_limit_l_max 22
_diffrn_reflns_limit_l_min -22
_diffrn_reflns_number 18001
_diffrn_reflns_theta_full 29.26
_diffrn_reflns_theta_max 29.26
_diffrn_reflns_theta_min 1.6
_diffrn_source 'sealed X-ray tube, 12 x 0.4 mm long-fine focus'
_diffrn_source_current 40
_diffrn_source_power 2.00
_diffrn_source_voltage 50
_exptl_absorpt_coefficient_mu 17.699
_exptl_absorpt_correction_T_max 0.2509
_exptl_absorpt_correction_T_min 0.0197
_exptl_absorpt_correction_type numerical
_exptl_absorpt_process_details X-SHAPE
_exptl_crystal_colour red
_exptl_crystal_density_diffrn 3.4161
_exptl_crystal_description 'square plate'
_exptl_crystal_F_000 1656
_exptl_crystal_size_max 0.3219
_exptl_crystal_size_mid 0.2447
_exptl_crystal_size_min 0.0588
_refine_diff_density_max 1.82
_refine_diff_density_min -2.08
_refine_ls_abs_structure_details '  3137 of Friedel pairs used in the refinement'
_refine_ls_abs_structure_Flack 0.23(3)
_refine_ls_extinction_method none
_refine_ls_goodness_of_fit_gt 3.04
_refine_ls_goodness_of_fit_ref 2.48
_refine_ls_hydrogen_treatment constr
_refine_ls_number_constraints 213
_refine_ls_number_parameters 171
_refine_ls_number_reflns 6742
_refine_ls_number_restraints 35
_refine_ls_R_factor_all 0.0905
_refine_ls_R_factor_gt 0.0607
_refine_ls_shift/su_max 0.0492
_refine_ls_shift/su_mean 0.0043
_refine_ls_structure_factor_coef F
_refine_ls_weighting_details w=1/(\s^2^(F)+0.0001F^2^)
_refine_ls_weighting_scheme sigma
_refine_ls_wR_factor_gt 0.0849
_refine_ls_wR_factor_ref 0.0860
_reflns_number_gt 4406
_reflns_number_total 6742
_reflns_threshold_expression I>2\s(I)
_cod_data_source_file cm1c01952_si_001.cif
_cod_data_source_block I
_cod_depositor_comments
;
The following automatic conversions were performed:

data item '_diffrn_radiation_probe' value 'X-ray' was changed to
'x-ray' in accordance with the
/home/data/users/saulius/crontab/automatic-downloads/rss-feeds/ACS/lib/dictionaries/cif_core.dic
dictionary named 'cif_core.dic' version 2.4.2 last updated on
2011-04-26.

Automatic conversion script
Id: cif_fix_values 7556 2019-12-06 15:28:31Z antanas 
;
_cod_original_cell_volume 1866.1(7)
_cod_original_formula_sum 'C6 H16 Bi1 I5 N2'
_cod_database_code 4004022

loop_
_space_group_symop_id
_space_group_symop_operation_xyz
1 x,y,z
2 -x,y+1/2,-z

loop_
_atom_site_label
_atom_site_type_symbol
_atom_site_fract_x
_atom_site_fract_y
_atom_site_fract_z
_atom_site_adp_type
_atom_site_U_iso_or_equiv
_atom_site_site_symmetry_multiplicity
_atom_site_occupancy
_atom_site_calc_flag
_atom_site_refinement_flags
_atom_site_disorder_assembly
_atom_site_disorder_group
Bi1 Bi 0.8489(3) 0.8515(5) 0.4194(3) Uani 0.0411(14) 2 1 d . . .
Bi2 Bi 0.6514(3) 0.8509(5) 0.9192(3) Uani 0.0423(14) 2 1 d . . .
I1 I 0.9992(6) 0.8556(13) 0.2723(6) Uani 0.064(3) 2 1 d . . .
I2 I 0.7794(9) 1.0898(11) 0.8446(6) Uani 0.063(3) 2 1 d . . .
I3 I 0.4989(6) 0.8450(13) 0.7746(6) Uani 0.076(4) 2 1 d . . .
I4 I 0.7112(8) 1.0891(12) 0.3542(9) Uani 0.087(5) 2 1 d . . .
I5 I 0.7810(9) 0.6145(11) 0.8497(8) Uani 0.075(4) 2 1 d . . .
I6 I 0.7156(8) 0.6125(11) 0.3532(8) Uani 0.077(5) 2 1 d . . .
I7 I 1.0015(13) 1.1044(15) 0.4993(13) Uani 0.108(5) 2 1 d . . .
I8 I 0.4992(13) 1.0977(14) 0.9988(14) Uani 0.110(5) 2 1 d . . .
I9 I 0.7631(9) 0.8119(10) 1.0839(6) Uani 0.104(4) 2 1 d . . .
I10 I 0.7243(6) 0.8464(15) 0.5823(5) Uani 0.099(4) 2 1 d . . .
C6 C 1.109(3) 0.970(3) 0.849(3) Uani 0.098(12) 2 1 d . . .
C4 C 1.245(2) 0.838(5) 0.926(3) Uani 0.098(12) 2 1 d . . .
N2 N 1.149(3) 0.752(5) 0.951(2) Uani 0.098(12) 2 1 d . . .
C5 C 1.214(3) 0.985(5) 0.890(3) Uani 0.098(12) 2 1 d . . .
C2 C 1.1007(19) 0.817(3) 0.811(2) Uani 0.098(12) 2 1 d . . .
C8 C 0.5955(15) 1.318(3) 0.6809(13) Uani 0.064(7) 2 1 d . . .
C10 C 0.7075(18) 1.355(7) 0.5263(15) Uani 0.064(7) 2 1 d . . .
C7 C 0.5614(19) 1.401(3) 0.7559(13) Uani 0.064(7) 2 1 d . . .
N3 N 0.444(2) 1.396(4) 0.7623(17) Uani 0.064(7) 2 1 d . . .
C12 C 0.7129(15) 1.323(5) 0.6746(17) Uani 0.064(7) 2 1 d . . .
C11 C 0.7438(16) 1.423(4) 0.605(2) Uani 0.064(7) 2 1 d . . .
C1 C 1.006(3) 0.812(5) 0.757(2) Uani 0.098(12) 2 1 d . . .
C9 C 0.5479(15) 1.390(4) 0.6071(13) Uani 0.064(7) 2 1 d . . .
C3 C 1.091(4) 0.701(4) 0.876(3) Uani 0.098(12) 2 1 d . . .
N1 N 1.010(3) 0.938(5) 0.697(3) Uani 0.098(12) 2 1 d . . .
N4 N 0.593(2) 1.320(4) 0.5316(13) Uani 0.064(7) 2 1 d . . .
H1c6 H 1.101929 1.044937 0.807654 Uiso 0.1171 2 1 d . . .
H2c6 H 1.054156 0.981558 0.888628 Uiso 0.1171 2 1 d . . .
H1c4 H 1.283595 0.780784 0.886292 Uiso 0.1171 2 1 d . . .
H2c4 H 1.289017 0.854438 0.972946 Uiso 0.1171 2 1 d . . .
H1n2 H 1.108631 0.810299 0.979829 Uiso 0.1171 2 1 d . . .
H2n2 H 1.167426 0.675092 0.979989 Uiso 0.1171 2 1 d . . .
H1c5 H 1.20899 1.058951 0.932517 Uiso 0.1171 2 1 d . . .
H2c5 H 1.265086 1.016172 0.850778 Uiso 0.1171 2 1 d . . .
H1c10 H 0.719513 1.424285 0.482631 Uiso 0.077 2 1 d . . .
H2c10 H 0.745932 1.264251 0.516201 Uiso 0.077 2 1 d . . .
H1c7 H 0.584169 1.503012 0.752595 Uiso 0.077 2 1 d . . .
H2c7 H 0.59187 1.354487 0.80322 Uiso 0.077 2 1 d . . .
H1n3 H 0.417698 1.478296 0.742804 Uiso 0.077 2 1 d . . .
H2n3 H 0.42019 1.319921 0.734664 Uiso 0.077 2 1 d . . .
H3n3 H 0.426062 1.386411 0.81322 Uiso 0.077 2 1 d . . .
H1c12 H 0.739264 1.223682 0.665098 Uiso 0.077 2 1 d . . .
H2c12 H 0.741905 1.361313 0.724406 Uiso 0.077 2 1 d . . .
H1c11 H 0.818783 1.433592 0.604255 Uiso 0.077 2 1 d . . .
H2c11 H 0.71187 1.519319 0.611942 Uiso 0.077 2 1 d . . .
H1c1 H 1.00439 0.717961 0.728121 Uiso 0.1171 2 1 d . . .
H2c1 H 0.94354 0.820426 0.789603 Uiso 0.1171 2 1 d . . .
H1c9 H 0.5635 1.49541 0.607356 Uiso 0.077 2 1 d . . .
H2c9 H 0.473191 1.376155 0.607834 Uiso 0.077 2 1 d . . .
H1c3 H 1.120874 0.608466 0.857584 Uiso 0.1171 2 1 d . . .
H2c3 H 1.018573 0.686334 0.889459 Uiso 0.1171 2 1 d . . .
H1n1 H 0.960756 0.925992 0.660371 Uiso 0.1171 2 1 d . . .
H2n1 H 0.999774 1.02251 0.722244 Uiso 0.1171 2 1 d . . .
H3n1 H 1.070674 0.939269 0.673178 Uiso 0.1171 2 1 d . . .
H1n4 H 0.58377 1.223516 0.533653 Uiso 0.077 2 1 d . . .
H2n4 H 0.560604 1.355768 0.488954 Uiso 0.077 2 1 d . . .
H1c2 H 1.162413 0.798097 0.778977 Uiso 0.1171 2 1 d . . .
H1c8 H 0.572742 1.215691 0.684305 Uiso 0.077 2 1 d . . .

loop_
_atom_site_aniso_label
_atom_site_aniso_type_symbol
_atom_site_aniso_U_11
_atom_site_aniso_U_22
_atom_site_aniso_U_33
_atom_site_aniso_U_12
_atom_site_aniso_U_13
_atom_site_aniso_U_23
Bi1 Bi 0.0403(19) 0.038(2) 0.044(3) -0.001(2) -0.012(3) 0.000(3)
Bi2 Bi 0.0401(19) 0.034(2) 0.053(3) -0.001(3) 0.013(3) 0.000(3)
I1 I 0.051(4) 0.089(7) 0.053(5) -0.010(6) 0.000(4) 0.010(6)
I2 I 0.066(7) 0.059(5) 0.063(5) -0.015(5) 0.003(5) 0.017(4)
I3 I 0.056(5) 0.114(9) 0.056(5) -0.028(6) -0.019(4) 0.004(6)
I4 I 0.054(7) 0.056(5) 0.150(12) 0.011(5) -0.030(7) 0.026(6)
I5 I 0.059(7) 0.049(5) 0.116(9) 0.016(5) 0.001(7) -0.032(5)
I6 I 0.054(7) 0.055(5) 0.122(10) -0.012(5) -0.023(8) -0.026(5)
I7 I 0.066(5) 0.100(9) 0.159(11) -0.014(6) -0.046(6) -0.069(9)
I8 I 0.070(5) 0.087(8) 0.174(11) 0.025(6) 0.007(5) -0.068(9)
I9 I 0.174(8) 0.063(4) 0.074(6) 0.013(3) -0.069(6) -0.013(3)
I10 I 0.072(3) 0.179(11) 0.046(4) -0.010(11) 0.015(3) -0.008(9)
C6 C 0.064(12) 0.093(18) 0.14(3) 0.006(15) -0.006(15) 0.016(18)
C4 C 0.064(12) 0.093(18) 0.14(3) 0.006(15) -0.006(15) 0.016(18)
N2 N 0.064(12) 0.093(18) 0.14(3) 0.006(15) -0.006(15) 0.016(18)
C5 C 0.064(12) 0.093(18) 0.14(3) 0.006(15) -0.006(15) 0.016(18)
C2 C 0.064(12) 0.093(18) 0.14(3) 0.006(15) -0.006(15) 0.016(18)
C8 C 0.038(8) 0.068(14) 0.086(13) 0.006(9) 0.024(10) -0.021(10)
C10 C 0.038(8) 0.068(14) 0.086(13) 0.006(9) 0.024(10) -0.021(10)
C7 C 0.038(8) 0.068(14) 0.086(13) 0.006(9) 0.024(10) -0.021(10)
N3 N 0.038(8) 0.068(14) 0.086(13) 0.006(9) 0.024(10) -0.021(10)
C12 C 0.038(8) 0.068(14) 0.086(13) 0.006(9) 0.024(10) -0.021(10)
C11 C 0.038(8) 0.068(14) 0.086(13) 0.006(9) 0.024(10) -0.021(10)
C1 C 0.064(12) 0.093(18) 0.14(3) 0.006(15) -0.006(15) 0.016(18)
C9 C 0.038(8) 0.068(14) 0.086(13) 0.006(9) 0.024(10) -0.021(10)
C3 C 0.064(12) 0.093(18) 0.14(3) 0.006(15) -0.006(15) 0.016(18)
N1 N 0.064(12) 0.093(18) 0.14(3) 0.006(15) -0.006(15) 0.016(18)
N4 N 0.038(8) 0.068(14) 0.086(13) 0.006(9) 0.024(10) -0.021(10)

loop_
_atom_type_symbol
_atom_type_scat_dispersion_real
_atom_type_scat_dispersion_imag
_atom_type_scat_source
C 0.0033 0.0016 'International Tables Vol C tables 4.2.6.8 and 6.1.1.1'
H 0.0000 0.0000 'International Tables Vol C tables 4.2.6.8 and 6.1.1.1'
Bi -4.1077 10.2566 'International Tables Vol C tables 4.2.6.8 and 6.1.1.1'
I -0.4742 1.8119 'International Tables Vol C tables 4.2.6.8 and 6.1.1.1'
N 0.0061 0.0033 'International Tables Vol C tables 4.2.6.8 and 6.1.1.1'

loop_
_exptl_crystal_face_index_h
_exptl_crystal_face_index_k
_exptl_crystal_face_index_l
_exptl_crystal_face_perp_dist
? ? ? ?

loop_
_geom_angle_atom_site_label_1
_geom_angle_atom_site_label_2
_geom_angle_atom_site_label_3
_geom_angle_site_symmetry_1
_geom_angle_site_symmetry_2
_geom_angle_site_symmetry_3
_geom_angle
_geom_angle_publ_flag
I1 Bi1 I4 . . . 94.4(4) ?
I1 Bi1 I6 . . . 94.5(3) ?
I1 Bi1 I7 . . . 86.3(4) ?
I1 Bi1 I7 . . 2_746 87.9(4) ?
I1 Bi1 I10 . . . 172.3(3) ?
I4 Bi1 I6 . . . 92.6(3) ?
I4 Bi1 I7 . . . 90.1(4) ?
I4 Bi1 I7 . . 2_746 176.5(5) ?
I4 Bi1 I10 . . . 91.0(4) ?
I6 Bi1 I7 . . . 177.1(4) ?
I6 Bi1 I7 . . 2_746 89.8(4) ?
I6 Bi1 I10 . . . 90.7(4) ?
I7 Bi1 I7 . . 2_746 87.5(4) ?
I7 Bi1 I10 . . . 88.3(4) ?
I7 Bi1 I10 2_746 . . 86.4(4) ?
I2 Bi2 I3 . . . 92.4(3) ?
I2 Bi2 I5 . . . 92.7(3) ?
I2 Bi2 I8 . . . 90.4(4) ?
I2 Bi2 I8 . . 2_647 177.4(4) ?
I2 Bi2 I9 . . . 101.0(3) ?
I3 Bi2 I5 . . . 92.5(4) ?
I3 Bi2 I8 . . . 86.8(4) ?
I3 Bi2 I8 . . 2_647 86.2(4) ?
I3 Bi2 I9 . . . 166.3(3) ?
I5 Bi2 I8 . . . 176.9(4) ?
I5 Bi2 I8 . . 2_647 89.6(4) ?
I5 Bi2 I9 . . . 90.0(3) ?
I8 Bi2 I8 . . 2_647 87.3(4) ?
I8 Bi2 I9 . . . 90.0(4) ?
I8 Bi2 I9 2_647 . . 80.3(4) ?
Bi1 I1 N1 . . 2_746 82.2(7) ?
Bi2 I2 N2 . . 2_757 92.4(7) ?
Bi2 I2 N1 . . . 114.1(7) ?
N2 I2 N1 2_757 . . 119.3(9) ?
Bi2 I3 N3 . . 1_545 99.4(5) ?
Bi1 I4 N3 . . 2_646 101.1(7) ?
Bi1 I4 N4 . . . 110.0(6) ?
N3 I4 N4 2_646 . . 119.2(7) ?
Bi1 I6 N3 . . 2_646 90.6(5) ?
Bi1 I6 N1 . . 2_746 81.3(7) ?
N3 I6 N1 2_646 . 2_746 130.1(9) ?
Bi1 I7 Bi1 . . 2_756 179.2(7) ?
Bi1 I7 N1 . . . 95.4(8) ?
Bi1 I7 N1 2_756 . . 83.8(9) ?
Bi2 I8 Bi2 . . 2_657 179.0(6) ?
Bi2 I9 N2 . . 2_757 84.0(5) ?
Bi2 I9 N3 . . 2_647 104.2(5) ?
N2 I9 N3 2_757 . 2_647 95.4(8) ?
Bi1 I10 N1 . . . 86.5(7) ?
C5 C6 C2 . . . 109(3) ?
C5 C6 H1c6 . . . 109.47 ?
C5 C6 H2c6 . . . 109.47 ?
C2 C6 H1c6 . . . 109.47 ?
C2 C6 H2c6 . . . 109.47 ?
H1c6 C6 H2c6 . . . 109.47 ?
N2 C4 C5 . . . 109(3) ?
N2 C4 H1c4 . . . 109.47 ?
N2 C4 H2c4 . . . 109.47 ?
C5 C4 H1c4 . . . 109.47 ?
C5 C4 H2c4 . . . 109.47 ?
H1c4 C4 H2c4 . . . 109.47 ?
I2 N2 I9 2_747 . 2_747 72.0(7) ?
I2 N2 C4 2_747 . . 104(2) ?
I2 N2 C3 2_747 . . 137(3) ?
I2 N2 H1n2 2_747 . . 83.59 ?
I2 N2 H2n2 2_747 . . 31.02 ?
I9 N2 C4 2_747 . . 103(2) ?
I9 N2 C3 2_747 . . 74(2) ?
I9 N2 H1n2 2_747 . . 143.28 ?
I9 N2 H2n2 2_747 . . 41.15 ?
C4 N2 C3 . . . 109(3) ?
C4 N2 H1n2 . . . 109.47 ?
C4 N2 H2n2 . . . 109.47 ?
C3 N2 H1n2 . . . 109.47 ?
C3 N2 H2n2 . . . 109.47 ?
H1n2 N2 H2n2 . . . 109.47 ?
C6 C5 C4 . . . 109(3) ?
C6 C5 H1c5 . . . 109.47 ?
C6 C5 H2c5 . . . 109.47 ?
C4 C5 H1c5 . . . 109.47 ?
C4 C5 H2c5 . . . 109.47 ?
H1c5 C5 H2c5 . . . 109.47 ?
C6 C2 C1 . . . 109(3) ?
C6 C2 C3 . . . 109(3) ?
C6 C2 H1c2 . . . 109.47 ?
C1 C2 C3 . . . 109(3) ?
C1 C2 H1c2 . . . 109.47 ?
C3 C2 H1c2 . . . 109.47 ?
C7 C8 C12 . . . 109(2) ?
C7 C8 C9 . . . 109(2) ?
C7 C8 H1c8 . . . 109.47 ?
C12 C8 C9 . . . 109.5(19) ?
C12 C8 H1c8 . . . 109.47 ?
C9 C8 H1c8 . . . 109.47 ?
C11 C10 N4 . . . 109(2) ?
C11 C10 H1c10 . . . 109.47 ?
C11 C10 H2c10 . . . 109.47 ?
N4 C10 H1c10 . . . 109.47 ?
N4 C10 H2c10 . . . 109.47 ?
H1c10 C10 H2c10 . . . 109.47 ?
C8 C7 N3 . . . 109(2) ?
C8 C7 H1c7 . . . 109.47 ?
C8 C7 H2c7 . . . 109.47 ?
N3 C7 H1c7 . . . 109.47 ?
N3 C7 H2c7 . . . 109.47 ?
H1c7 C7 H2c7 . . . 109.47 ?
I3 N3 I4 1_565 . 2_656 67.1(7) ?
I3 N3 I6 1_565 . 2_656 141.3(8) ?
I3 N3 I9 1_565 . 2_657 106.6(8) ?
I3 N3 C7 1_565 . . 78.7(17) ?
I3 N3 H1n3 1_565 . . 41.53 ?
I3 N3 H2n3 1_565 . . 148.43 ?
I3 N3 H3n3 1_565 . . 95.33 ?
I4 N3 I6 2_656 . 2_656 74.5(6) ?
I4 N3 I9 2_656 . 2_657 94.3(7) ?
I4 N3 C7 2_656 . . 123.4(18) ?
I4 N3 H1n3 2_656 . . 25.69 ?
I4 N3 H2n3 2_656 . . 83.99 ?
I4 N3 H3n3 2_656 . . 117.12 ?
I6 N3 I9 2_656 . 2_657 79.8(6) ?
I6 N3 C7 2_656 . . 121.5(18) ?
I6 N3 H1n3 2_656 . . 100.16 ?
I6 N3 H2n3 2_656 . . 12.63 ?
I6 N3 H3n3 2_656 . . 106.03 ?
I9 N3 C7 2_657 . . 139.4(17) ?
I9 N3 H1n3 2_657 . . 98.42 ?
I9 N3 H2n3 2_657 . . 87.12 ?
I9 N3 H3n3 2_657 . . 31.15 ?
C7 N3 H1n3 . . . 109.47 ?
C7 N3 H2n3 . . . 109.47 ?
C7 N3 H3n3 . . . 109.47 ?
H1n3 N3 H2n3 . . . 109.47 ?
H1n3 N3 H3n3 . . . 109.47 ?
H2n3 N3 H3n3 . . . 109.47 ?
C8 C12 C11 . . . 109(2) ?
C8 C12 H1c12 . . . 109.47 ?
C8 C12 H2c12 . . . 109.47 ?
C11 C12 H1c12 . . . 109.47 ?
C11 C12 H2c12 . . . 109.47 ?
H1c12 C12 H2c12 . . . 109.47 ?
C10 C11 C12 . . . 109(3) ?
C10 C11 H1c11 . . . 109.47 ?
C10 C11 H2c11 . . . 109.47 ?
C12 C11 H1c11 . . . 109.47 ?
C12 C11 H2c11 . . . 109.47 ?
H1c11 C11 H2c11 . . . 109.47 ?
C2 C1 N1 . . . 109(3) ?
C2 C1 H1c1 . . . 109.47 ?
C2 C1 H2c1 . . . 109.47 ?
N1 C1 H1c1 . . . 109.47 ?
N1 C1 H2c1 . . . 109.47 ?
H1c1 C1 H2c1 . . . 109.47 ?
C8 C9 N4 . . . 109(2) ?
C8 C9 H1c9 . . . 109.47 ?
C8 C9 H2c9 . . . 109.47 ?
N4 C9 H1c9 . . . 109.47 ?
N4 C9 H2c9 . . . 109.47 ?
H1c9 C9 H2c9 . . . 109.47 ?
N2 C3 C2 . . . 109(3) ?
N2 C3 H1c3 . . . 109.47 ?
N2 C3 H2c3 . . . 109.47 ?
C2 C3 H1c3 . . . 109.47 ?
C2 C3 H2c3 . . . 109.47 ?
H1c3 C3 H2c3 . . . 109.47 ?
I1 N1 I2 2_756 . . 64.3(8) ?
I1 N1 I6 2_756 . 2_756 70.2(8) ?
I1 N1 I7 2_756 . . 73.1(9) ?
I1 N1 I10 2_756 . . 103.2(10) ?
I1 N1 C1 2_756 . . 131(3) ?
I1 N1 H1n1 2_756 . . 101.19 ?
I1 N1 H2n1 2_756 . . 22.12 ?
I1 N1 H3n1 2_756 . . 94.32 ?
I2 N1 I6 . . 2_756 129.9(13) ?
I2 N1 I7 . . . 112.7(12) ?
I2 N1 I10 . . . 72.7(7) ?
I2 N1 C1 . . . 80(2) ?
I2 N1 H1n1 . . . 86.28 ?
I2 N1 H2n1 . . . 46.96 ?
I2 N1 H3n1 . . . 156.08 ?
I6 N1 I7 2_756 . . 70.7(9) ?
I6 N1 I10 2_756 . . 139.6(13) ?
I6 N1 C1 2_756 . . 118(2) ?
I6 N1 H1n1 2_756 . . 122.94 ?
I6 N1 H2n1 2_756 . . 83.45 ?
I6 N1 H3n1 2_756 . . 26.15 ?
I7 N1 I10 . . . 69.4(8) ?
I7 N1 C1 . . . 155(3) ?
I7 N1 H1n1 . . . 53.59 ?
I7 N1 H2n1 . . . 94.02 ?
I7 N1 H3n1 . . . 67.29 ?
I10 N1 C1 . . . 97(2) ?
I10 N1 H1n1 . . . 16.86 ?
I10 N1 H2n1 . . . 105.02 ?
I10 N1 H3n1 . . . 125.44 ?
C1 N1 H1n1 . . . 109.47 ?
C1 N1 H2n1 . . . 109.47 ?
C1 N1 H3n1 . . . 109.47 ?
H1n1 N1 H2n1 . . . 109.47 ?
H1n1 N1 H3n1 . . . 109.47 ?
H2n1 N1 H3n1 . . . 109.47 ?
I4 N4 C10 . . . 71.6(19) ?
I4 N4 C9 . . . 172(2) ?
I4 N4 H1n4 . . . 63.36 ?
I4 N4 H2n4 . . . 76.88 ?
C10 N4 C9 . . . 109(2) ?
C10 N4 H1n4 . . . 109.47 ?
C10 N4 H2n4 . . . 109.47 ?
C9 N4 H1n4 . . . 109.47 ?
C9 N4 H2n4 . . . 109.47 ?
H1n4 N4 H2n4 . . . 109.47 ?

loop_
_geom_bond_atom_site_label_1
_geom_bond_atom_site_label_2
_geom_bond_site_symmetry_1
_geom_bond_site_symmetry_2
_geom_bond_distance
_geom_bond_publ_flag
Bi1 I1 . . 3.083(10) ?
Bi1 I4 . . 2.953(12) ?
Bi1 I6 . . 2.935(12) ?
Bi1 I7 . . 3.254(17) ?
Bi1 I7 . 2_746 3.204(17) ?
Bi1 I10 . . 3.110(10) ?
Bi2 I2 . . 2.952(11) ?
Bi2 I3 . . 3.064(11) ?
Bi2 I5 . . 2.915(12) ?
Bi2 I8 . . 3.213(17) ?
Bi2 I8 . 2_647 3.257(17) ?
Bi2 I9 . . 3.071(12) ?
I1 N1 . 2_746 3.76(5) ?
I2 N2 . 2_757 3.76(4) ?
I2 N1 . . 4.04(5) ?
I3 N3 . 1_545 4.08(4) ?
I4 N3 . 2_646 3.24(3) ?
I4 N4 . . 3.88(3) ?
I6 N3 . 2_646 3.76(3) ?
I6 N1 . 2_746 3.92(4) ?
I7 N1 . . 3.57(5) ?
I9 N2 . 2_757 4.13(4) ?
I9 N3 . 2_647 3.73(3) ?
I10 N1 . . 4.17(4) ?
C6 C5 . . 1.50(6) ?
C6 C2 . . 1.50(4) ?
C6 H1c6 . . 0.96 ?
C6 H2c6 . . 0.96 ?
C4 N2 . . 1.50(5) ?
C4 C5 . . 1.50(6) ?
C4 H1c4 . . 0.96 ?
C4 H2c4 . . 0.96 ?
N2 C3 . . 1.50(6) ?
N2 H1n2 . . 0.87 ?
N2 H2n2 . . 0.87 ?
C5 H1c5 . . 0.96 ?
C5 H2c5 . . 0.96 ?
C2 C1 . . 1.50(5) ?
C2 C3 . . 1.50(5) ?
C2 H1c2 . . 0.96 ?
C8 C7 . . 1.50(3) ?
C8 C12 . . 1.50(3) ?
C8 C9 . . 1.50(3) ?
C8 H1c8 . . 0.96 ?
C10 C11 . . 1.50(5) ?
C10 N4 . . 1.50(4) ?
C10 H1c10 . . 0.96 ?
C10 H2c10 . . 0.96 ?
C7 N3 . . 1.50(4) ?
C7 H1c7 . . 0.96 ?
C7 H2c7 . . 0.96 ?
N3 H1n3 . . 0.87 ?
N3 H2n3 . . 0.87 ?
N3 H3n3 . . 0.87 ?
C12 C11 . . 1.50(5) ?
C12 H1c12 . . 0.96 ?
C12 H2c12 . . 0.96 ?
C11 H1c11 . . 0.96 ?
C11 H2c11 . . 0.96 ?
C1 N1 . . 1.50(6) ?
C1 H1c1 . . 0.96 ?
C1 H2c1 . . 0.96 ?
C9 N4 . . 1.50(4) ?
C9 H1c9 . . 0.96 ?
C9 H2c9 . . 0.96 ?
C3 H1c3 . . 0.96 ?
C3 H2c3 . . 0.96 ?
N1 H1n1 . . 0.87 ?
N1 H2n1 . . 0.87 ?
N1 H3n1 . . 0.87 ?
N4 H1n4 . . 0.87 ?
N4 H2n4 . . 0.87 ?

loop_
_geom_hbond_atom_site_label_D
_geom_hbond_atom_site_label_H
_geom_hbond_atom_site_label_A
_geom_hbond_site_symmetry_D
_geom_hbond_site_symmetry_H
_geom_hbond_site_symmetry_A
_geom_hbond_distance_DH
_geom_hbond_distance_HA
_geom_hbond_distance_DA
_geom_hbond_angle_DHA
_geom_hbond_publ_flag
C6 H1c6 N1 . . . 0.96 2.36 2.81(6) 107.85 ?
C5 H1c5 I9 . . 2_757 0.96 2.30 2.96(4) 125.27 ?
N3 H1n3 I4 . . 2_656 0.87 2.49 3.24(3) 145.59 ?

loop_
_geom_torsion_atom_site_label_1
_geom_torsion_atom_site_label_2
_geom_torsion_atom_site_label_3
_geom_torsion_atom_site_label_4
_geom_torsion_site_symmetry_1
_geom_torsion_site_symmetry_2
_geom_torsion_site_symmetry_3
_geom_torsion_site_symmetry_4
_geom_torsion
_geom_torsion_publ_flag
? ? ? ? ? ? ? ? ? ?

loop_
_restr_angle_atom_site_label_1
_restr_angle_site_symmetry_1
_restr_angle_atom_site_label_2
_restr_angle_site_symmetry_2
_restr_angle_atom_site_label_3
_restr_angle_site_symmetry_3
_restr_angle_target
_restr_angle_target_weight_param
N1 . C1 . C2 . 109.47 0.01
C2 . C3 . N2 . 109.47 0.01
C3 . N2 . C4 . 109.47 0.01
N2 . C4 . C5 . 109.47 0.01
C4 . C5 . C6 . 109.47 0.01
C5 . C6 . C2 . 109.47 0.01
C6 . C2 . C3 . 109.47 0.01
N3 . C7 . C8 . 109.47 0.01
C8 . C9 . N4 . 109.47 0.01
C9 . N4 . C10 . 109.47 0.01
N4 . C10 . C11 . 109.47 0.01
C10 . C11 . C12 . 109.47 0.01
C11 . C12 . C8 . 109.47 0.01
C12 . C8 . C9 . 109.47 0.01
C9 . C8 . C7 . 109.47 0.01
C7 . C8 . C12 . 109.47 0.01
C1 . C2 . C3 . 109.47 0.01
C1 . C2 . C6 . 109.47 0.01

loop_
_restr_distance_atom_site_label_1
_restr_distance_site_symmetry_1
_restr_distance_atom_site_label_2
_restr_distance_site_symmetry_2
_restr_distance_target
_restr_distance_target_weight_param
N1 . C1 . 1.5 0.001
C1 . C2 . 1.5 0.001
C2 . C3 . 1.5 0.001
C3 . N2 . 1.5 0.001
N2 . C4 . 1.5 0.001
C4 . C5 . 1.5 0.001
C5 . C6 . 1.5 0.001
C6 . C2 . 1.5 0.001
N3 . C7 . 1.5 0.001
C7 . C8 . 1.5 0.001
C8 . C9 . 1.5 0.001
C9 . N4 . 1.5 0.001
N4 . C10 . 1.5 0.001
C10 . C11 . 1.5 0.001
C11 . C12 . 1.5 0.001
C12 . C8 . 1.5 0.001

loop_
_restr_equal_angle_atom_site_label_1
_restr_equal_angle_site_symmetry_1
_restr_equal_angle_atom_site_label_2
_restr_equal_angle_site_symmetry_2
_restr_equal_angle_atom_site_label_3
_restr_equal_angle_site_symmetry_3
_restr_equal_angle_class_class_id
_restr_equal_angle_class_target_weight_param
? ? ? ? ? ? ? ?

loop_
_restr_equal_distance_atom_site_label_1
_restr_equal_distance_site_symmetry_1
_restr_equal_distance_atom_site_label_2
_restr_equal_distance_site_symmetry_2
_restr_equal_distance_class_class_id
_restr_equal_distance_class_target_weight_param
? ? ? ? ? ?

loop_
_restr_equal_torsion_atom_site_label_1
_restr_equal_torsion_site_symmetry_1
_restr_equal_torsion_atom_site_label_2
_restr_equal_torsion_site_symmetry_2
_restr_equal_torsion_atom_site_label_3
_restr_equal_torsion_site_symmetry_3
_restr_equal_torsion_atom_site_label_4
_restr_equal_torsion_site_symmetry_4
_restr_equal_torsion_class_class_id
_restr_equal_torsion_class_target_weight_param
? ? ? ? ? ? ? ? ? ?

loop_
_restr_torsion_atom_site_label_1
_restr_torsion_site_symmetry_1
_restr_torsion_atom_site_label_2
_restr_torsion_site_symmetry_2
_restr_torsion_atom_site_label_3
_restr_torsion_site_symmetry_3
_restr_torsion_atom_site_label_4
_restr_torsion_site_symmetry_4
_restr_torsion_angle_target
_restr_torsion_weight_param
N3 . C7 . C8 . C9 . 60 0.01

loop_
_twin_individual_id
_twin_individual_mass_fraction_refined
_twin_individual_twin_matrix_11
_twin_individual_twin_matrix_12
_twin_individual_twin_matrix_13
_twin_individual_twin_matrix_21
_twin_individual_twin_matrix_22
_twin_individual_twin_matrix_23
_twin_individual_twin_matrix_31
_twin_individual_twin_matrix_32
_twin_individual_twin_matrix_33
1 0.28(3) 1 0 0 0 1 0 0 0 1
2 0.23(3) -1 0 0 0 -1 0 0 0 -1
3 0.487(6) -1 0 0 0 -1 0 0 0 1

loop_
_jana_atom_site_adp_c_label
_jana_atom_site_adp_c_type_symbol
_jana_atom_site_adp_c_111
_jana_atom_site_adp_c_112
_jana_atom_site_adp_c_113
_jana_atom_site_adp_c_122
_jana_atom_site_adp_c_123
_jana_atom_site_adp_c_133
_jana_atom_site_adp_c_222
_jana_atom_site_adp_c_223
_jana_atom_site_adp_c_233
_jana_atom_site_adp_c_333
? ? ? ? ? ? ? ? ? ? ? ?

loop_
_jana_atom_site_adp_d_label
_jana_atom_site_adp_d_type_symbol
_jana_atom_site_adp_d_1111
_jana_atom_site_adp_d_1112
_jana_atom_site_adp_d_1113
_jana_atom_site_adp_d_1122
_jana_atom_site_adp_d_1123
_jana_atom_site_adp_d_1133
_jana_atom_site_adp_d_1222
_jana_atom_site_adp_d_1223
_jana_atom_site_adp_d_1233
_jana_atom_site_adp_d_1333
_jana_atom_site_adp_d_2222
_jana_atom_site_adp_d_2223
_jana_atom_site_adp_d_2233
_jana_atom_site_adp_d_2333
_jana_atom_site_adp_d_3333
? ? ? ? ? ? ? ? ? ? ? ? ? ? ? ? ?

loop_
_jana_atom_site_adp_e_label
_jana_atom_site_adp_e_type_symbol
_jana_atom_site_adp_e_11111
_jana_atom_site_adp_e_11112
_jana_atom_site_adp_e_11113
_jana_atom_site_adp_e_11122
_jana_atom_site_adp_e_11123
_jana_atom_site_adp_e_11133
_jana_atom_site_adp_e_11222
_jana_atom_site_adp_e_11223
_jana_atom_site_adp_e_11233
_jana_atom_site_adp_e_11333
_jana_atom_site_adp_e_12222
_jana_atom_site_adp_e_12223
_jana_atom_site_adp_e_12233
_jana_atom_site_adp_e_12333
_jana_atom_site_adp_e_13333
_jana_atom_site_adp_e_22222
_jana_atom_site_adp_e_22223
_jana_atom_site_adp_e_22233
_jana_atom_site_adp_e_22333
_jana_atom_site_adp_e_23333
_jana_atom_site_adp_e_33333
? ? ? ? ? ? ? ? ? ? ? ? ? ? ? ? ? ? ? ? ? ? ?

loop_
_jana_atom_site_adp_f_label
_jana_atom_site_adp_f_type_symbol
_jana_atom_site_adp_f_111111
_jana_atom_site_adp_f_111112
_jana_atom_site_adp_f_111113
_jana_atom_site_adp_f_111122
_jana_atom_site_adp_f_111123
_jana_atom_site_adp_f_111133
_jana_atom_site_adp_f_111222
_jana_atom_site_adp_f_111223
_jana_atom_site_adp_f_111233
_jana_atom_site_adp_f_111333
_jana_atom_site_adp_f_112222
_jana_atom_site_adp_f_112223
_jana_atom_site_adp_f_112233
_jana_atom_site_adp_f_112333
_jana_atom_site_adp_f_113333
_jana_atom_site_adp_f_122222
_jana_atom_site_adp_f_122223
_jana_atom_site_adp_f_122233
_jana_atom_site_adp_f_122333
_jana_atom_site_adp_f_123333
_jana_atom_site_adp_f_133333
_jana_atom_site_adp_f_222222
_jana_atom_site_adp_f_222223
_jana_atom_site_adp_f_222233
_jana_atom_site_adp_f_222333
_jana_atom_site_adp_f_223333
_jana_atom_site_adp_f_233333
_jana_atom_site_adp_f_333333
? ? ? ? ? ? ? ? ? ? ? ? ? ? ? ? ? ? ? ? ? ? ? ? ? ? ? ? ? ?
